data_2226526
loop_
_publ_author_name
'Ge, Jia-Zhen'
'Zhao, Min-Min'

_publ_section_title
;
 4-Fluoroanilinium tetrachloridoferrate(III) 18-crown-6 clathrate
;
_journal_coeditor_code IM2203
_journal_issue 7
_journal_name_full 'Acta Crystallographica Section E'
_journal_page_first m739
_journal_paper_doi 10.1107/S160053681002009X
_journal_volume 66
_journal_year 2010
_chemical_formula_iupac '(C6 H7 F N) [Fe Cl4], C12 H24 O6'
_chemical_formula_moiety 'C6 H7 F N +, Cl4 Fe -, C12 H24 O6'
_chemical_formula_sum 'C18 H31 Cl4 F Fe N O6'
_chemical_formula_weight 574.09
_chemical_name_common '4-Fluoroanilinium tetrachloridoferrate(III) 18-crown-6 clathrate'
_chemical_name_systematic
;
4-Fluoroanilinium
tetrachloridoferrate(III)--1,4,7,10,13,16-hexaoxacyclooctadecane (1/1)
;
_space_group_IT_number 14
_symmetry_cell_setting monoclinic
_symmetry_space_group_name_Hall '-P 2ybc'
_symmetry_space_group_name_H-M 'P 1 21/c 1'
_atom_sites_solution_hydrogens geom
_atom_sites_solution_primary direct
_atom_sites_solution_secondary difmap
_audit_creation_method SHELXL-97
_cell_angle_alpha 90.00
_cell_angle_beta 96.82(2)
_cell_angle_gamma 90.00
_cell_formula_units_Z 4
_cell_length_a 11.450(10)
_cell_length_b 24.14(2)
_cell_length_c 9.719(9)
_cell_measurement_reflns_used 5625
_cell_measurement_temperature 293(2)
_cell_measurement_theta_max 27.4603
_cell_measurement_theta_min 2.2718
_cell_volume 2667(4)
_computing_cell_refinement '<i>CrystalClear</i> (Rigaku, 2005)'
_computing_data_collection '<i>CrystalClear</i> (Rigaku, 2005)'
_computing_data_reduction '<i>CrystalClear</i> (Rigaku, 2005)'
_computing_molecular_graphics '<i>SHELXTL</i> (Sheldrick, 2008)'
_computing_publication_material '<i>PRPKAPPA</i> (Ferguson, 1999)'
_computing_structure_refinement '<i>SHELXL97</i> (Sheldrick, 2008)'
_computing_structure_solution '<i>SHELXS97</i> (Sheldrick, 2008)'
_diffrn_ambient_temperature 293(2)
_diffrn_detector_area_resol_mean 13.6612
_diffrn_measured_fraction_theta_full 0.988
_diffrn_measured_fraction_theta_max 0.988
_diffrn_measurement_device_type 'Rigaku SCXmini diffractometer'
_diffrn_measurement_method '\w scans'
_diffrn_radiation_monochromator graphite
_diffrn_radiation_source 'fine-focus sealed tube'
_diffrn_radiation_type MoK\a
_diffrn_radiation_wavelength 0.71073
_diffrn_reflns_av_R_equivalents 0.0684
_diffrn_reflns_av_sigmaI/netI 0.0585
_diffrn_reflns_limit_h_max 14
_diffrn_reflns_limit_h_min -14
_diffrn_reflns_limit_k_max 31
_diffrn_reflns_limit_k_min -31
_diffrn_reflns_limit_l_max 12
_diffrn_reflns_limit_l_min -12
_diffrn_reflns_number 26978
_diffrn_reflns_theta_full 27.47
_diffrn_reflns_theta_max 27.47
_diffrn_reflns_theta_min 2.27
_diffrn_standards_number 0
_exptl_absorpt_coefficient_mu 1.004
_exptl_absorpt_correction_T_max 0.818
_exptl_absorpt_correction_T_min 0.818
_exptl_absorpt_correction_type multi-scan
_exptl_absorpt_process_details '(<i>CrystalClear</i>; Rigaku, 2005)'
_exptl_crystal_colour 'pale yellow'
_exptl_crystal_density_diffrn 1.430
_exptl_crystal_density_method 'not measured'
_exptl_crystal_description Block
_exptl_crystal_F_000 1188
_exptl_crystal_size_max 0.2000
_exptl_crystal_size_mid 0.2000
_exptl_crystal_size_min 0.2000
_refine_diff_density_max 0.492
_refine_diff_density_min -0.351
_refine_ls_extinction_method none
_refine_ls_goodness_of_fit_ref 1.072
_refine_ls_hydrogen_treatment constr
_refine_ls_matrix_type full
_refine_ls_number_parameters 281
_refine_ls_number_reflns 6039
_refine_ls_number_restraints 0
_refine_ls_restrained_S_all 1.072
_refine_ls_R_factor_all 0.1434
_refine_ls_R_factor_gt 0.0780
_refine_ls_shift/su_max 0.005
_refine_ls_shift/su_mean 0.000
_refine_ls_structure_factor_coef Fsqd
_refine_ls_weighting_details 'calc w=1/[\s^2^(Fo^2^)+(0.1312P)^2^+0.8151P] where P=(Fo^2^+2Fc^2^)/3'
_refine_ls_weighting_scheme calc
_refine_ls_wR_factor_gt 0.2345
_refine_ls_wR_factor_ref 0.2706
_reflns_number_gt 3173
_reflns_number_total 6039
_reflns_threshold_expression I>2sigma(I)
_cod_data_source_file im2203.cif
_cod_data_source_block I
_cod_original_sg_symbol_H-M 'P 21/c'
_cod_database_code 2226526
_cod_database_fobs_code 2226526

loop_
_symmetry_equiv_pos_as_xyz
'x, y, z'
'-x, y+1/2, -z+1/2'
'-x, -y, -z'
'x, -y-1/2, z-1/2'

loop_
_atom_site_type_symbol
_atom_site_label
_atom_site_fract_x
_atom_site_fract_y
_atom_site_fract_z
_atom_site_U_iso_or_equiv
_atom_site_adp_type
_atom_site_calc_flag
_atom_site_refinement_flags
_atom_site_occupancy
_atom_site_disorder_assembly
_atom_site_disorder_group
O O1 0.5434(4) 0.09467(19) 0.7021(5) 0.0842(13) Uani d . 1 . .
O O2 0.7834(4) 0.06611(18) 0.6808(4) 0.0816(12) Uani d . 1 . .
O O3 0.9463(3) 0.14900(18) 0.7297(5) 0.0741(11) Uani d . 1 . .
O O4 0.8972(4) 0.23864(18) 0.8904(5) 0.0849(13) Uani d . 1 . .
O O5 0.6635(4) 0.25943(19) 0.9254(5) 0.0903(14) Uani d . 1 . .
O O6 0.4892(4) 0.1787(2) 0.8722(5) 0.0895(14) Uani d . 1 . .
C C1 0.5820(8) 0.0397(3) 0.6788(9) 0.102(2) Uani d . 1 . .
H H1A 0.5188 0.0190 0.6268 0.122 Uiso calc R 1 . .
H H1B 0.6025 0.0212 0.7670 0.122 Uiso calc R 1 . .
C C2 0.6847(7) 0.0408(3) 0.6013(8) 0.093(2) Uani d . 1 . .
H H2A 0.7049 0.0033 0.5776 0.112 Uiso calc R 1 . .
H H2B 0.6653 0.0613 0.5158 0.112 Uiso calc R 1 . .
C C3 0.8831(6) 0.0647(3) 0.6178(7) 0.0800(18) Uani d . 1 . .
H H3A 0.8688 0.0824 0.5278 0.096 Uiso calc R 1 . .
H H3B 0.9053 0.0265 0.6039 0.096 Uiso calc R 1 . .
C C4 0.9802(6) 0.0937(3) 0.7041(7) 0.0798(18) Uani d . 1 . .
H H4A 0.9987 0.0743 0.7913 0.096 Uiso calc R 1 . .
H H4B 1.0500 0.0939 0.6565 0.096 Uiso calc R 1 . .
C C5 1.0380(5) 0.1806(3) 0.7950(8) 0.086(2) Uani d . 1 . .
H H5A 1.1034 0.1806 0.7400 0.104 Uiso calc R 1 . .
H H5B 1.0650 0.1648 0.8850 0.104 Uiso calc R 1 . .
C C6 0.9964(6) 0.2383(3) 0.8120(9) 0.091(2) Uani d . 1 . .
H H6A 1.0596 0.2603 0.8595 0.109 Uiso calc R 1 . .
H H6B 0.9739 0.2546 0.7216 0.109 Uiso calc R 1 . .
C C7 0.8554(8) 0.2921(3) 0.9050(10) 0.104(3) Uani d . 1 . .
H H7A 0.8286 0.3074 0.8145 0.124 Uiso calc R 1 . .
H H7B 0.9180 0.3154 0.9488 0.124 Uiso calc R 1 . .
C C8 0.7560(8) 0.2905(3) 0.9917(11) 0.113(3) Uani d . 1 . .
H H8A 0.7825 0.2743 1.0812 0.136 Uiso calc R 1 . .
H H8B 0.7293 0.3280 1.0067 0.136 Uiso calc R 1 . .
C C9 0.5658(7) 0.2584(4) 0.9976(9) 0.100(2) Uani d . 1 . .
H H9A 0.5470 0.2955 1.0261 0.120 Uiso calc R 1 . .
H H9B 0.5813 0.2355 1.0798 0.120 Uiso calc R 1 . .
C C10 0.4667(6) 0.2353(3) 0.9035(9) 0.091(2) Uani d . 1 . .
H H10A 0.3948 0.2377 0.9469 0.109 Uiso calc R 1 . .
H H10B 0.4561 0.2567 0.8184 0.109 Uiso calc R 1 . .
C C11 0.4035(6) 0.1551(4) 0.7758(10) 0.101(2) Uani d . 1 . .
H H11A 0.3981 0.1759 0.6899 0.122 Uiso calc R 1 . .
H H11B 0.3276 0.1569 0.8108 0.122 Uiso calc R 1 . .
C C12 0.4324(6) 0.0968(3) 0.7491(10) 0.100(2) Uani d . 1 . .
H H12A 0.4329 0.0753 0.8334 0.119 Uiso calc R 1 . .
H H12B 0.3736 0.0813 0.6797 0.119 Uiso calc R 1 . .
F F1 0.8204(4) 0.00256(15) 0.3199(4) 0.0906(12) Uani d . 1 . .
N N1 0.7364(3) 0.14716(16) -0.1213(4) 0.0498(9) Uani d . 1 . .
H H1C 0.7853 0.1760 -0.1140 0.075 Uiso calc R 1 . .
H H1D 0.6625 0.1592 -0.1276 0.075 Uiso calc R 1 . .
H H1E 0.7467 0.1277 -0.1967 0.075 Uiso calc R 1 . .
C C13 0.8711(5) 0.0971(3) 0.0489(7) 0.0748(17) Uani d . 1 . .
H H13A 0.9340 0.1117 0.0085 0.090 Uiso calc R 1 . .
C C14 0.7606(4) 0.11179(19) 0.0016(5) 0.0493(11) Uani d . 1 . .
C C15 0.6684(5) 0.0924(3) 0.0657(7) 0.0699(16) Uani d . 1 . .
H H15A 0.5920 0.1037 0.0355 0.084 Uiso calc R 1 . .
C C16 0.6894(6) 0.0558(3) 0.1752(7) 0.0758(17) Uani d . 1 . .
H H16A 0.6279 0.0427 0.2206 0.091 Uiso calc R 1 . .
C C17 0.8011(6) 0.0396(2) 0.2148(6) 0.0658(15) Uani d . 1 . .
C C18 0.8913(6) 0.0598(3) 0.1588(7) 0.0804(18) Uani d . 1 . .
H H18A 0.9676 0.0493 0.1922 0.096 Uiso calc R 1 . .
Fe Fe2 0.25883(7) 0.12580(3) 0.22601(9) 0.0635(3) Uani d . 1 . .
Cl Cl1 0.44359(16) 0.11643(9) 0.3030(3) 0.1179(8) Uani d . 1 . .
Cl Cl2 0.2109(2) 0.06493(9) 0.0642(2) 0.1121(7) Uani d . 1 . .
Cl Cl3 0.22522(16) 0.20828(7) 0.13775(19) 0.0840(5) Uani d . 1 . .
Cl Cl4 0.1561(2) 0.11388(10) 0.3981(2) 0.1144(8) Uani d . 1 . .

loop_
_atom_site_aniso_label
_atom_site_aniso_U_11
_atom_site_aniso_U_22
_atom_site_aniso_U_33
_atom_site_aniso_U_12
_atom_site_aniso_U_13
_atom_site_aniso_U_23
O1 0.079(3) 0.078(3) 0.094(3) -0.018(2) 0.006(2) -0.002(2)
O2 0.104(4) 0.073(3) 0.070(3) 0.002(2) 0.015(2) -0.007(2)
O3 0.058(2) 0.079(3) 0.086(3) 0.010(2) 0.012(2) 0.006(2)
O4 0.081(3) 0.076(3) 0.100(3) -0.021(2) 0.021(2) -0.006(2)
O5 0.086(3) 0.078(3) 0.109(4) 0.010(2) 0.022(3) -0.015(3)
O6 0.062(3) 0.098(3) 0.109(4) 0.013(2) 0.013(2) 0.017(3)
C1 0.122(7) 0.089(5) 0.091(5) -0.017(5) 0.003(5) -0.016(4)
C2 0.115(6) 0.074(4) 0.090(5) -0.018(4) 0.011(4) -0.024(4)
C3 0.093(5) 0.077(4) 0.073(4) 0.029(4) 0.017(3) -0.005(3)
C4 0.080(4) 0.072(4) 0.089(5) 0.020(3) 0.017(4) 0.000(3)
C5 0.045(3) 0.101(5) 0.114(5) -0.010(3) 0.010(3) 0.013(4)
C6 0.068(4) 0.097(5) 0.110(6) -0.021(4) 0.020(4) 0.006(4)
C7 0.127(7) 0.066(4) 0.120(6) -0.022(4) 0.025(5) -0.029(4)
C8 0.112(6) 0.092(5) 0.136(7) -0.022(5) 0.017(5) -0.046(5)
C9 0.091(5) 0.109(6) 0.108(6) 0.024(4) 0.044(5) 0.002(5)
C10 0.071(4) 0.085(5) 0.121(6) 0.029(4) 0.036(4) 0.012(4)
C11 0.057(4) 0.117(6) 0.129(6) -0.003(4) 0.011(4) 0.036(5)
C12 0.059(4) 0.102(6) 0.135(7) -0.028(4) 0.002(4) 0.013(5)
F1 0.122(3) 0.087(2) 0.065(2) 0.032(2) 0.019(2) 0.0282(19)
N1 0.048(2) 0.049(2) 0.053(2) 0.0015(17) 0.0086(18) 0.0046(18)
C13 0.053(3) 0.096(4) 0.075(4) -0.004(3) 0.006(3) 0.019(3)
C14 0.054(3) 0.048(3) 0.047(3) 0.002(2) 0.011(2) -0.003(2)
C15 0.053(3) 0.078(4) 0.081(4) 0.012(3) 0.018(3) 0.022(3)
C16 0.072(4) 0.075(4) 0.086(4) 0.011(3) 0.032(3) 0.024(3)
C17 0.090(4) 0.055(3) 0.053(3) 0.007(3) 0.010(3) 0.005(2)
C18 0.061(4) 0.105(5) 0.074(4) 0.015(3) 0.003(3) 0.026(4)
Fe2 0.0551(5) 0.0653(5) 0.0706(5) 0.0049(4) 0.0089(4) -0.0102(4)
Cl1 0.0592(10) 0.1006(14) 0.187(2) 0.0182(9) -0.0152(12) -0.0312(14)
Cl2 0.1251(17) 0.0938(13) 0.1119(15) 0.0013(11) -0.0090(12) -0.0418(12)
Cl3 0.0859(11) 0.0766(10) 0.0914(11) 0.0080(8) 0.0180(9) 0.0043(9)
Cl4 0.1298(18) 0.1178(16) 0.1061(15) 0.0209(13) 0.0577(13) 0.0211(12)

loop_
_atom_type_symbol
_atom_type_description
_atom_type_scat_dispersion_real
_atom_type_scat_dispersion_imag
_atom_type_scat_source
C C 0.0033 0.0016 'International Tables Vol C Tables 4.2.6.8 and 6.1.1.4'
Cl Cl 0.1484 0.1585 'International Tables Vol C Tables 4.2.6.8 and 6.1.1.4'
F F 0.0171 0.0103 'International Tables Vol C Tables 4.2.6.8 and 6.1.1.4'
Fe Fe 0.3463 0.8444 'International Tables Vol C Tables 4.2.6.8 and 6.1.1.4'
N N 0.0061 0.0033 'International Tables Vol C Tables 4.2.6.8 and 6.1.1.4'
O O 0.0106 0.0060 'International Tables Vol C Tables 4.2.6.8 and 6.1.1.4'
H H 0.0000 0.0000 'International Tables Vol C Tables 4.2.6.8 and 6.1.1.4'

loop_
_geom_angle_atom_site_label_1
_geom_angle_atom_site_label_2
_geom_angle_atom_site_label_3
_geom_angle_site_symmetry_1
_geom_angle_site_symmetry_3
_geom_angle
_geom_angle_publ_flag
C12 O1 C1 . . 113.4(6) ?
C3 O2 C2 . . 113.5(5) ?
C5 O3 C4 . . 112.9(5) ?
C7 O4 C6 . . 111.2(5) ?
C9 O5 C8 . . 113.0(7) ?
C11 O6 C10 . . 113.7(6) ?
O1 C1 C2 . . 110.2(6) ?
O1 C1 H1A . . 109.6 ?
C2 C1 H1A . . 109.6 ?
O1 C1 H1B . . 109.6 ?
C2 C1 H1B . . 109.6 ?
H1A C1 H1B . . 108.1 ?
O2 C2 C1 . . 111.2(6) ?
O2 C2 H2A . . 109.4 ?
C1 C2 H2A . . 109.4 ?
O2 C2 H2B . . 109.4 ?
C1 C2 H2B . . 109.4 ?
H2A C2 H2B . . 108.0 ?
O2 C3 C4 . . 110.3(6) ?
O2 C3 H3A . . 109.6 ?
C4 C3 H3A . . 109.6 ?
O2 C3 H3B . . 109.6 ?
C4 C3 H3B . . 109.6 ?
H3A C3 H3B . . 108.1 ?
O3 C4 C3 . . 109.9(5) ?
O3 C4 H4A . . 109.7 ?
C3 C4 H4A . . 109.7 ?
O3 C4 H4B . . 109.7 ?
C3 C4 H4B . . 109.7 ?
H4A C4 H4B . . 108.2 ?
O3 C5 C6 . . 109.3(5) ?
O3 C5 H5A . . 109.8 ?
C6 C5 H5A . . 109.8 ?
O3 C5 H5B . . 109.8 ?
C6 C5 H5B . . 109.8 ?
H5A C5 H5B . . 108.3 ?
O4 C6 C5 . . 110.3(5) ?
O4 C6 H6A . . 109.6 ?
C5 C6 H6A . . 109.6 ?
O4 C6 H6B . . 109.6 ?
C5 C6 H6B . . 109.6 ?
H6A C6 H6B . . 108.1 ?
O4 C7 C8 . . 109.2(7) ?
O4 C7 H7A . . 109.8 ?
C8 C7 H7A . . 109.8 ?
O4 C7 H7B . . 109.8 ?
C8 C7 H7B . . 109.8 ?
H7A C7 H7B . . 108.3 ?
O5 C8 C7 . . 109.9(7) ?
O5 C8 H8A . . 109.7 ?
C7 C8 H8A . . 109.7 ?
O5 C8 H8B . . 109.7 ?
C7 C8 H8B . . 109.7 ?
H8A C8 H8B . . 108.2 ?
O5 C9 C10 . . 107.4(7) ?
O5 C9 H9A . . 110.2 ?
C10 C9 H9A . . 110.2 ?
O5 C9 H9B . . 110.2 ?
C10 C9 H9B . . 110.2 ?
H9A C9 H9B . . 108.5 ?
O6 C10 C9 . . 110.3(6) ?
O6 C10 H10A . . 109.6 ?
C9 C10 H10A . . 109.6 ?
O6 C10 H10B . . 109.6 ?
C9 C10 H10B . . 109.6 ?
H10A C10 H10B . . 108.1 ?
O6 C11 C12 . . 110.7(6) ?
O6 C11 H11A . . 109.5 ?
C12 C11 H11A . . 109.5 ?
O6 C11 H11B . . 109.5 ?
C12 C11 H11B . . 109.5 ?
H11A C11 H11B . . 108.1 ?
O1 C12 C11 . . 108.9(6) ?
O1 C12 H12A . . 109.9 ?
C11 C12 H12A . . 109.9 ?
O1 C12 H12B . . 109.9 ?
C11 C12 H12B . . 109.9 ?
H12A C12 H12B . . 108.3 ?
C14 N1 H1C . . 109.5 ?
C14 N1 H1D . . 109.5 ?
H1C N1 H1D . . 109.5 ?
C14 N1 H1E . . 109.5 ?
H1C N1 H1E . . 109.5 ?
H1D N1 H1E . . 109.5 ?
C14 C13 C18 . . 119.8(5) ?
C14 C13 H13A . . 120.1 ?
C18 C13 H13A . . 120.1 ?
C13 C14 C15 . . 120.0(5) ?
C13 C14 N1 . . 120.8(5) ?
C15 C14 N1 . . 119.2(5) ?
C14 C15 C16 . . 119.7(5) ?
C14 C15 H15A . . 120.1 ?
C16 C15 H15A . . 120.1 ?
C17 C16 C15 . . 118.5(5) ?
C17 C16 H16A . . 120.7 ?
C15 C16 H16A . . 120.7 ?
C18 C17 C16 . . 122.6(6) ?
C18 C17 F1 . . 119.3(6) ?
C16 C17 F1 . . 118.1(6) ?
C17 C18 C13 . . 119.2(6) ?
C17 C18 H18A . . 120.4 ?
C13 C18 H18A . . 120.4 ?
Cl1 Fe2 Cl2 . . 109.35(9) ?
Cl1 Fe2 Cl4 . . 108.36(13) ?
Cl2 Fe2 Cl4 . . 110.70(12) ?
Cl1 Fe2 Cl3 . . 110.46(9) ?
Cl2 Fe2 Cl3 . . 108.32(11) ?
Cl4 Fe2 Cl3 . . 109.66(8) ?

loop_
_geom_bond_atom_site_label_1
_geom_bond_atom_site_label_2
_geom_bond_site_symmetry_2
_geom_bond_distance
_geom_bond_publ_flag
O1 C12 . 1.401(8) ?
O1 C1 . 1.425(9) ?
O2 C3 . 1.357(8) ?
O2 C2 . 1.428(8) ?
O3 C5 . 1.388(7) ?
O3 C4 . 1.420(7) ?
O4 C7 . 1.388(8) ?
O4 C6 . 1.441(8) ?
O5 C9 . 1.390(8) ?
O5 C8 . 1.391(9) ?
O6 C11 . 1.396(9) ?
O6 C10 . 1.428(8) ?
C1 C2 . 1.471(11) ?
C1 H1A . 0.9700 ?
C1 H1B . 0.9700 ?
C2 H2A . 0.9700 ?
C2 H2B . 0.9700 ?
C3 C4 . 1.486(10) ?
C3 H3A . 0.9700 ?
C3 H3B . 0.9700 ?
C4 H4A . 0.9700 ?
C4 H4B . 0.9700 ?
C5 C6 . 1.487(10) ?
C5 H5A . 0.9700 ?
C5 H5B . 0.9700 ?
C6 H6A . 0.9700 ?
C6 H6B . 0.9700 ?
C7 C8 . 1.495(12) ?
C7 H7A . 0.9700 ?
C7 H7B . 0.9700 ?
C8 H8A . 0.9700 ?
C8 H8B . 0.9700 ?
C9 C10 . 1.480(12) ?
C9 H9A . 0.9700 ?
C9 H9B . 0.9700 ?
C10 H10A . 0.9700 ?
C10 H10B . 0.9700 ?
C11 C12 . 1.476(11) ?
C11 H11A . 0.9700 ?
C11 H11B . 0.9700 ?
C12 H12A . 0.9700 ?
C12 H12B . 0.9700 ?
F1 C17 . 1.356(6) ?
N1 C14 . 1.467(6) ?
N1 H1C . 0.8900 ?
N1 H1D . 0.8900 ?
N1 H1E . 0.8900 ?
C13 C14 . 1.341(8) ?
C13 C18 . 1.396(8) ?
C13 H13A . 0.9300 ?
C14 C15 . 1.371(7) ?
C15 C16 . 1.381(8) ?
C15 H15A . 0.9300 ?
C16 C17 . 1.349(9) ?
C16 H16A . 0.9300 ?
C17 C18 . 1.317(8) ?
C18 H18A . 0.9300 ?
Fe2 Cl1 . 2.170(3) ?
Fe2 Cl2 . 2.175(2) ?
Fe2 Cl4 . 2.175(3) ?
Fe2 Cl3 . 2.184(2) ?

loop_
_geom_hbond_atom_site_label_D
_geom_hbond_atom_site_label_H
_geom_hbond_atom_site_label_A
_geom_hbond_site_symmetry_A
_geom_hbond_distance_DH
_geom_hbond_distance_HA
_geom_hbond_distance_DA
_geom_hbond_angle_DHA
N1 H1C O4 1_554 0.89 1.98 2.868(6) 176.3
N1 H1D O6 1_554 0.89 2.04 2.924(6) 173.0
N1 H1E O2 1_554 0.89 1.98 2.840(6) 161.6
